data_7052703
loop_
_publ_author_name
'Trujillo, Alexander'
'Justaud, Fr\'ed\'eric'
'Toupet, Lo\"ic'
'Cador, Olivier'
'Carrillo, David'
'Manzur, Carolina'
'Hamon, Jean-Ren\'e'

_publ_section_title
;
 New copper(ii)-centered complexes with organometallic donor--acceptor
 substituted unsymmetrical Schiff base ligands
;
_journal_issue 10
_journal_name_full 'New Journal of Chemistry'
_journal_page_first 2027
_journal_paper_doi 10.1039/c0nj01018a
_journal_volume 35
_journal_year 2011
_chemical_formula_sum 'C16 H24 F6 N3 P Ru'
_chemical_formula_weight 504.42
_chemical_name_systematic
;
?
;
_space_group_IT_number 15
_symmetry_cell_setting monoclinic
_symmetry_space_group_name_Hall '-C 2yc'
_symmetry_space_group_name_H-M 'C 1 2/c 1'
_atom_sites_solution_hydrogens geom
_atom_sites_solution_primary direct
_atom_sites_solution_secondary difmap
_audit_creation_method SHELXL-97
_cell_angle_alpha 90.00
_cell_angle_beta 104.548(2)
_cell_angle_gamma 90.00
_cell_formula_units_Z 8
_cell_length_a 19.3730(5)
_cell_length_b 11.0560(3)
_cell_length_c 19.6321(5)
_cell_measurement_temperature 100(1)
_cell_volume 4070.14(19)
_computing_cell_refinement 'CrysAlis RED, Oxford Diffraction Ltd.,Version 1.171.26'
_computing_data_collection 'CrysAlis CCD, Oxford Diffraction Ltd.,Version 1.171.26'
_computing_data_reduction 'CrysAlis RED, Oxford Diffraction Ltd.,Version 1.171.26'
_computing_molecular_graphics 'PLATON_(Spek, 1998)'
_computing_publication_material 'SHELXL-97 (Sheldrick, 1997)'
_computing_structure_refinement 'SHELXL-97 (Sheldrick, 1997)'
_computing_structure_solution 'SIR-97_(Altomare & al., 1998)'
_diffrn_ambient_temperature 100(1)
_diffrn_detector_area_resol_mean 19.64
_diffrn_measured_fraction_theta_full 0.989
_diffrn_measured_fraction_theta_max 0.989
_diffrn_measurement_device_type 'CCD Saphire 3 Xcalibur'
_diffrn_measurement_method 'omega scan'
_diffrn_radiation_monochromator graphite
_diffrn_radiation_source 'fine-focus sealed tube'
_diffrn_radiation_type MoK\a
_diffrn_radiation_wavelength 0.71069
_diffrn_reflns_av_R_equivalents 0.0142
_diffrn_reflns_av_sigmaI/netI 0.0128
_diffrn_reflns_limit_h_max 24
_diffrn_reflns_limit_h_min -24
_diffrn_reflns_limit_k_max 14
_diffrn_reflns_limit_k_min -11
_diffrn_reflns_limit_l_max 19
_diffrn_reflns_limit_l_min -25
_diffrn_reflns_number 14623
_diffrn_reflns_theta_full 27.00
_diffrn_reflns_theta_max 27.00
_diffrn_reflns_theta_min 2.83
_exptl_absorpt_coefficient_mu 0.907
_exptl_absorpt_correction_type none
_exptl_crystal_colour orange
_exptl_crystal_density_diffrn 1.646
_exptl_crystal_density_method 'not measured'
_exptl_crystal_description block
_exptl_crystal_F_000 2032
_exptl_crystal_size_max 0.32
_exptl_crystal_size_mid 0.30
_exptl_crystal_size_min 0.25
_refine_diff_density_max 0.736
_refine_diff_density_min -0.728
_refine_diff_density_rms 0.088
_refine_ls_extinction_method none
_refine_ls_goodness_of_fit_ref 1.044
_refine_ls_hydrogen_treatment constr
_refine_ls_matrix_type full
_refine_ls_number_parameters 246
_refine_ls_number_reflns 4399
_refine_ls_number_restraints 0
_refine_ls_restrained_S_all 1.044
_refine_ls_R_factor_all 0.0307
_refine_ls_R_factor_gt 0.0274
_refine_ls_shift/su_max 0.001
_refine_ls_shift/su_mean 0.000
_refine_ls_structure_factor_coef Fsqd
_refine_ls_weighting_details 'calc w=1/[\s^2^(Fo^2^)+(0.0475P)^2^+13.8607P] where P=(Fo^2^+2Fc^2^)/3'
_refine_ls_weighting_scheme calc
_refine_ls_wR_factor_gt 0.0798
_refine_ls_wR_factor_ref 0.0814
_reflns_number_gt 3966
_reflns_number_total 4399
_reflns_threshold_expression >2sigma(I)
_cod_data_source_file c0nj01018a.txt
_cod_data_source_block tmjrh00
_cod_depositor_comments
;
The following automatic conversions were performed:

'_symmetry_cell_setting' value 'Monoclinic' changed to 'monoclinic'
according to /home/saulius/struct/CIF-dictionaries/cif_core.dic
dictionary named 'cif_core.dic' version 2.4.1 from 2010-06-29.

Automatic conversion script
Id: cif_fix_values 1715 2011-07-08 13:25:40Z adriana 

2018-06-13
Z value and formula fixed to values more according to usual
chemical conventions.                 miguel
;
_cod_original_formula_sum 'C32 H48 F12 N6 P2 Ru2'
_cod_original_formula_weight 1008.84
_cod_original_formula_units_Z 4
_cod_original_cell_volume 4070.14(18)
_cod_original_sg_symbol_H-M C2/c
_cod_database_code 7052703

loop_
_symmetry_equiv_pos_as_xyz
'x, y, z'
'-x, y, -z+1/2'
'x+1/2, y+1/2, z'
'-x+1/2, y+1/2, -z+1/2'
'-x, -y, -z'
'x, -y, z-1/2'
'-x+1/2, -y+1/2, -z'
'x+1/2, -y+1/2, z-1/2'

loop_
_atom_site_label
_atom_site_type_symbol
_atom_site_fract_x
_atom_site_fract_y
_atom_site_fract_z
_atom_site_U_iso_or_equiv
_atom_site_adp_type
_atom_site_occupancy
_atom_site_symmetry_multiplicity
_atom_site_calc_flag
_atom_site_refinement_flags
P1 P 0.0000 0.75518(9) 0.2500 0.01583(18) Uani 1 2 d S
P2 P 0.2500 0.7500 0.0000 0.01712(18) Uani 1 2 d S
F1 F 0.04324(15) 0.8560(2) 0.22205(12) 0.0667(8) Uani 1 1 d .
F2 F 0.05674(10) 0.7546(2) 0.32508(9) 0.0374(4) Uani 1 1 d .
F3 F 0.04325(13) 0.6528(2) 0.22214(10) 0.0544(7) Uani 1 1 d .
F4 F 0.24409(10) 0.72622(18) 0.07864(9) 0.0359(4) Uani 1 1 d .
F5 F 0.33459(9) 0.76537(19) 0.02870(10) 0.0350(4) Uani 1 1 d .
F6 F 0.26088(11) 0.60867(16) -0.01020(11) 0.0380(4) Uani 1 1 d .
Ru1 Ru 0.117560(9) 0.280997(16) 0.131596(9) 0.01129(8) Uani 1 1 d .
N1 N 0.07232(11) 0.44894(19) 0.09459(11) 0.0171(4) Uani 1 1 d .
N2 N 0.12216(11) 0.35791(19) 0.23003(11) 0.0178(4) Uani 1 1 d .
N3 N 0.01865(11) 0.21203(18) 0.13949(11) 0.0163(4) Uani 1 1 d .
C1 C 0.22359(12) 0.2944(2) 0.11833(12) 0.0137(4) Uani 1 1 d .
C2 C 0.21988(13) 0.1937(2) 0.16403(12) 0.0149(4) Uani 1 1 d .
C3 C 0.16894(13) 0.1094(2) 0.12625(12) 0.0145(4) Uani 1 1 d .
C4 C 0.14086(12) 0.1557(2) 0.05558(12) 0.0134(4) Uani 1 1 d .
C5 C 0.17492(12) 0.2689(2) 0.05103(12) 0.0136(4) Uani 1 1 d .
C6 C 0.27483(13) 0.3979(2) 0.13350(14) 0.0202(5) Uani 1 1 d .
H6A H 0.2654 0.4520 0.0940 0.030 Uiso 1 1 calc R
H6B H 0.3227 0.3678 0.1418 0.030 Uiso 1 1 calc R
H6C H 0.2693 0.4404 0.1744 0.030 Uiso 1 1 calc R
C7 C 0.26332(14) 0.1817(3) 0.23867(13) 0.0222(5) Uani 1 1 d .
H7A H 0.2935 0.2513 0.2511 0.033 Uiso 1 1 calc R
H7B H 0.2922 0.1102 0.2431 0.033 Uiso 1 1 calc R
H7C H 0.2320 0.1758 0.2695 0.033 Uiso 1 1 calc R
C8 C 0.15056(15) -0.0122(2) 0.15078(14) 0.0226(5) Uani 1 1 d .
H8A H 0.1143 -0.0494 0.1144 0.034 Uiso 1 1 calc R
H8B H 0.1333 -0.0025 0.1922 0.034 Uiso 1 1 calc R
H8C H 0.1923 -0.0624 0.1615 0.034 Uiso 1 1 calc R
C9 C 0.09075(14) 0.0882(2) -0.00265(13) 0.0199(5) Uani 1 1 d .
H9A H 0.0761 0.0146 0.0155 0.030 Uiso 1 1 calc R
H9B H 0.1144 0.0695 -0.0388 0.030 Uiso 1 1 calc R
H9C H 0.0496 0.1374 -0.0219 0.030 Uiso 1 1 calc R
C10 C 0.16383(13) 0.3484(2) -0.01234(12) 0.0172(5) Uani 1 1 d .
H10A H 0.1933 0.4191 -0.0010 0.026 Uiso 1 1 calc R
H10B H 0.1147 0.3722 -0.0269 0.026 Uiso 1 1 calc R
H10C H 0.1764 0.3050 -0.0498 0.026 Uiso 1 1 calc R
C11 C 0.06088(13) 0.5474(2) 0.07837(13) 0.0177(5) Uani 1 1 d .
C12 C 0.04878(15) 0.6744(2) 0.05863(14) 0.0226(5) Uani 1 1 d .
H12A H 0.0164 0.6806 0.0125 0.050 Uiso 1 1 d .
H12B H 0.0892 0.7106 0.0536 0.050 Uiso 1 1 d .
H12C H 0.0359 0.7146 0.0930 0.050 Uiso 1 1 d .
C13 C 0.12296(15) 0.4058(2) 0.28169(13) 0.0219(5) Uani 1 1 d .
C14 C 0.1241(2) 0.4680(3) 0.34737(15) 0.0359(8) Uani 1 1 d .
H14A H 0.1712 0.4612 0.3807 0.050 Uiso 1 1 d .
H14B H 0.1087 0.5420 0.3392 0.050 Uiso 1 1 d .
H14C H 0.0938 0.4211 0.3687 0.050 Uiso 1 1 d .
C15 C -0.02943(13) 0.1649(2) 0.15132(13) 0.0173(5) Uani 1 1 d .
C16 C -0.08906(13) 0.1026(2) 0.16843(14) 0.0205(5) Uani 1 1 d .
H16A H -0.1283 0.1119 0.1351 0.050 Uiso 1 1 d .
H16B H -0.0931 0.1203 0.2130 0.050 Uiso 1 1 d .
H16C H -0.0797 0.0234 0.1713 0.050 Uiso 1 1 d .

loop_
_atom_site_aniso_label
_atom_site_aniso_U_11
_atom_site_aniso_U_22
_atom_site_aniso_U_33
_atom_site_aniso_U_23
_atom_site_aniso_U_13
_atom_site_aniso_U_12
P1 0.0178(4) 0.0164(4) 0.0138(4) 0.000 0.0049(3) 0.000
P2 0.0177(4) 0.0166(4) 0.0170(4) 0.0021(3) 0.0043(3) -0.0003(3)
F1 0.1000(19) 0.0681(16) 0.0374(11) -0.0032(11) 0.0276(12) -0.0586(15)
F2 0.0330(10) 0.0537(11) 0.0197(8) -0.0071(8) -0.0041(7) -0.0074(9)
F3 0.0685(14) 0.0643(15) 0.0264(9) -0.0068(10) 0.0046(9) 0.0446(12)
F4 0.0385(10) 0.0505(12) 0.0217(9) 0.0109(8) 0.0128(8) 0.0103(8)
F5 0.0199(9) 0.0478(11) 0.0362(10) -0.0021(8) 0.0050(7) -0.0038(8)
F6 0.0467(11) 0.0201(8) 0.0486(11) -0.0016(8) 0.0144(9) 0.0028(8)
Ru1 0.01357(11) 0.01055(11) 0.01043(11) -0.00073(6) 0.00433(7) -0.00099(6)
N1 0.0194(10) 0.0174(10) 0.0157(9) -0.0005(8) 0.0069(8) 0.0013(8)
N2 0.0218(10) 0.0164(10) 0.0156(10) -0.0011(8) 0.0057(8) 0.0007(8)
N3 0.0168(10) 0.0156(10) 0.0174(10) -0.0016(7) 0.0062(8) 0.0000(8)
C1 0.0132(11) 0.0143(11) 0.0143(11) -0.0007(8) 0.0046(9) -0.0007(8)
C2 0.0149(11) 0.0156(11) 0.0148(11) 0.0008(9) 0.0049(9) 0.0024(9)
C3 0.0168(11) 0.0127(11) 0.0157(11) 0.0000(9) 0.0072(9) 0.0016(9)
C4 0.0150(11) 0.0132(10) 0.0139(11) -0.0028(9) 0.0070(8) -0.0007(9)
C5 0.0133(11) 0.0143(11) 0.0147(11) -0.0017(8) 0.0061(9) -0.0002(8)
C6 0.0188(12) 0.0193(12) 0.0226(12) -0.0033(10) 0.0053(10) -0.0051(10)
C7 0.0249(13) 0.0236(13) 0.0157(12) 0.0013(10) 0.0007(10) 0.0017(10)
C8 0.0333(15) 0.0123(11) 0.0243(13) 0.0016(10) 0.0109(11) -0.0015(10)
C9 0.0207(12) 0.0190(12) 0.0196(12) -0.0063(10) 0.0043(10) -0.0038(10)
C10 0.0198(12) 0.0188(12) 0.0143(11) 0.0023(9) 0.0071(9) -0.0004(9)
C11 0.0180(12) 0.0208(13) 0.0159(11) -0.0008(9) 0.0074(9) 0.0010(9)
C12 0.0283(13) 0.0164(12) 0.0256(13) 0.0022(10) 0.0112(11) 0.0036(10)
C13 0.0315(14) 0.0168(12) 0.0164(12) 0.0008(10) 0.0045(10) 0.0026(10)
C14 0.069(2) 0.0230(14) 0.0150(13) -0.0045(11) 0.0100(13) 0.0096(14)
C15 0.0184(12) 0.0150(11) 0.0181(11) -0.0014(9) 0.0037(9) 0.0004(9)
C16 0.0171(12) 0.0208(12) 0.0243(13) 0.0007(10) 0.0067(10) -0.0038(10)

loop_
_atom_type_symbol
_atom_type_description
_atom_type_scat_dispersion_real
_atom_type_scat_dispersion_imag
_atom_type_scat_source
C C 0.0033 0.0016 'International Tables Vol C Tables 4.2.6.8 and 6.1.1.4'
H H 0.0000 0.0000 'International Tables Vol C Tables 4.2.6.8 and 6.1.1.4'
N N 0.0061 0.0033 'International Tables Vol C Tables 4.2.6.8 and 6.1.1.4'
F F 0.0171 0.0103 'International Tables Vol C Tables 4.2.6.8 and 6.1.1.4'
P P 0.1023 0.0942 'International Tables Vol C Tables 4.2.6.8 and 6.1.1.4'
Ru Ru -1.2594 0.8363 'International Tables Vol C Tables 4.2.6.8 and 6.1.1.4'

loop_
_geom_angle_atom_site_label_1
_geom_angle_atom_site_label_2
_geom_angle_atom_site_label_3
_geom_angle
_geom_angle_site_symmetry_1
_geom_angle_site_symmetry_3
F1 P1 F1 89.8(2) . 2
F1 P1 F3 90.67(15) . .
F1 P1 F3 179.51(17) 2 .
F1 P1 F3 179.51(17) . 2
F1 P1 F3 90.67(15) 2 2
F3 P1 F3 88.8(2) . 2
F1 P1 F2 89.10(12) . 2
F1 P1 F2 91.22(12) 2 2
F3 P1 F2 88.83(11) . 2
F3 P1 F2 90.84(11) 2 2
F1 P1 F2 91.22(12) . .
F1 P1 F2 89.10(12) 2 .
F3 P1 F2 90.84(11) . .
F3 P1 F2 88.83(11) 2 .
F2 P1 F2 179.54(17) 2 .
F6 P2 F6 180.00(2) . 7_565
F6 P2 F4 90.22(10) . .
F6 P2 F4 89.78(10) 7_565 .
F6 P2 F4 89.78(10) . 7_565
F6 P2 F4 90.22(10) 7_565 7_565
F4 P2 F4 180.0 . 7_565
F6 P2 F5 89.56(10) . .
F6 P2 F5 90.44(10) 7_565 .
F4 P2 F5 89.59(10) . .
F4 P2 F5 90.41(10) 7_565 .
F6 P2 F5 90.44(10) . 7_565
F6 P2 F5 89.56(10) 7_565 7_565
F4 P2 F5 90.41(10) . 7_565
F4 P2 F5 89.59(10) 7_565 7_565
F5 P2 F5 179.999(1) . 7_565
N2 Ru1 N1 82.97(8) . .
N2 Ru1 N3 84.70(8) . .
N1 Ru1 N3 92.13(8) . .
N2 Ru1 C1 105.35(9) . .
N1 Ru1 C1 103.08(8) . .
N3 Ru1 C1 162.57(8) . .
N2 Ru1 C2 94.96(9) . .
N1 Ru1 C2 140.43(9) . .
N3 Ru1 C2 127.16(9) . .
C1 Ru1 C2 39.28(9) . .
N2 Ru1 C5 142.51(9) . .
N1 Ru1 C5 92.78(8) . .
N3 Ru1 C5 132.77(9) . .
C1 Ru1 C5 39.34(9) . .
C2 Ru1 C5 65.32(9) . .
N2 Ru1 C3 119.28(9) . .
N1 Ru1 C3 156.48(8) . .
N3 Ru1 C3 97.17(8) . .
C1 Ru1 C3 65.56(9) . .
C2 Ru1 C3 38.57(9) . .
C5 Ru1 C3 65.16(9) . .
N2 Ru1 C4 158.21(9) . .
N1 Ru1 C4 117.88(8) . .
N3 Ru1 C4 99.81(8) . .
C1 Ru1 C4 65.65(9) . .
C2 Ru1 C4 65.24(9) . .
C5 Ru1 C4 38.60(8) . .
C3 Ru1 C4 39.21(9) . .
C11 N1 Ru1 167.0(2) . .
C13 N2 Ru1 176.0(2) . .
C15 N3 Ru1 170.3(2) . .
C2 C1 C5 107.1(2) . .
C2 C1 C6 126.9(2) . .
C5 C1 C6 125.4(2) . .
C2 C1 Ru1 70.83(13) . .
C5 C1 Ru1 70.85(13) . .
C6 C1 Ru1 129.68(17) . .
C3 C2 C1 108.5(2) . .
C3 C2 C7 126.6(2) . .
C1 C2 C7 124.9(2) . .
C3 C2 Ru1 70.92(13) . .
C1 C2 Ru1 69.89(13) . .
C7 C2 Ru1 125.27(17) . .
C2 C3 C4 108.1(2) . .
C2 C3 C8 127.5(2) . .
C4 C3 C8 124.1(2) . .
C2 C3 Ru1 70.51(13) . .
C4 C3 Ru1 70.68(13) . .
C8 C3 Ru1 128.50(17) . .
C5 C4 C3 107.5(2) . .
C5 C4 C9 127.5(2) . .
C3 C4 C9 124.7(2) . .
C5 C4 Ru1 70.27(13) . .
C3 C4 Ru1 70.11(13) . .
C9 C4 Ru1 129.55(17) . .
C4 C5 C1 108.6(2) . .
C4 C5 C10 126.6(2) . .
C1 C5 C10 124.8(2) . .
C4 C5 Ru1 71.13(13) . .
C1 C5 Ru1 69.80(13) . .
C10 C5 Ru1 125.59(16) . .
C1 C6 H6A 109.5 . .
C1 C6 H6B 109.5 . .
H6A C6 H6B 109.5 . .
C1 C6 H6C 109.5 . .
H6A C6 H6C 109.5 . .
H6B C6 H6C 109.5 . .
C2 C7 H7A 109.5 . .
C2 C7 H7B 109.5 . .
H7A C7 H7B 109.5 . .
C2 C7 H7C 109.5 . .
H7A C7 H7C 109.5 . .
H7B C7 H7C 109.5 . .
C3 C8 H8A 109.5 . .
C3 C8 H8B 109.5 . .
H8A C8 H8B 109.5 . .
C3 C8 H8C 109.5 . .
H8A C8 H8C 109.5 . .
H8B C8 H8C 109.5 . .
C4 C9 H9A 109.5 . .
C4 C9 H9B 109.5 . .
H9A C9 H9B 109.5 . .
C4 C9 H9C 109.5 . .
H9A C9 H9C 109.5 . .
H9B C9 H9C 109.5 . .
C5 C10 H10A 109.5 . .
C5 C10 H10B 109.5 . .
H10A C10 H10B 109.5 . .
C5 C10 H10C 109.5 . .
H10A C10 H10C 109.5 . .
H10B C10 H10C 109.5 . .
N1 C11 C12 178.0(3) . .
C11 C12 H12A 109.9 . .
C11 C12 H12B 111.6 . .
H12A C12 H12B 104.0 . .
C11 C12 H12C 109.5 . .
H12A C12 H12C 115.7 . .
H12B C12 H12C 106.0 . .
N2 C13 C14 179.5(3) . .
C13 C14 H14A 110.9 . .
C13 C14 H14B 110.6 . .
H14A C14 H14B 114.3 . .
C13 C14 H14C 104.9 . .
H14A C14 H14C 103.7 . .
H14B C14 H14C 111.8 . .
N3 C15 C16 178.0(3) . .
C15 C16 H16A 111.2 . .
C15 C16 H16B 112.4 . .
H16A C16 H16B 114.9 . .
C15 C16 H16C 108.6 . .
H16A C16 H16C 106.7 . .
H16B C16 H16C 102.3 . .

loop_
_geom_bond_atom_site_label_1
_geom_bond_atom_site_label_2
_geom_bond_distance
_geom_bond_site_symmetry_2
P1 F1 1.573(2) .
P1 F1 1.573(2) 2
P1 F3 1.585(2) .
P1 F3 1.585(2) 2
P1 F2 1.6022(17) 2
P1 F2 1.6022(17) .
P2 F6 1.5960(17) .
P2 F6 1.5960(17) 7_565
P2 F4 1.5984(17) .
P2 F4 1.5984(17) 7_565
P2 F5 1.6025(17) .
P2 F5 1.6025(17) 7_565
Ru1 N2 2.093(2) .
Ru1 N1 2.103(2) .
Ru1 N3 2.104(2) .
Ru1 C1 2.140(2) .
Ru1 C2 2.152(2) .
Ru1 C5 2.154(2) .
Ru1 C3 2.157(2) .
Ru1 C4 2.165(2) .
N1 C11 1.140(3) .
N2 C13 1.141(3) .
N3 C15 1.141(3) .
C1 C2 1.443(3) .
C1 C5 1.445(3) .
C1 C6 1.495(3) .
C2 C3 1.423(3) .
C2 C7 1.501(3) .
C3 C4 1.451(3) .
C3 C8 1.500(3) .
C4 C5 1.427(3) .
C4 C9 1.500(3) .
C5 C10 1.494(3) .
C6 H6A 0.9600 .
C6 H6B 0.9600 .
C6 H6C 0.9600 .
C7 H7A 0.9600 .
C7 H7B 0.9600 .
C7 H7C 0.9600 .
C8 H8A 0.9600 .
C8 H8B 0.9600 .
C8 H8C 0.9600 .
C9 H9A 0.9600 .
C9 H9B 0.9600 .
C9 H9C 0.9600 .
C10 H10A 0.9600 .
C10 H10B 0.9600 .
C10 H10C 0.9600 .
C11 C12 1.461(4) .
C12 H12A 0.9658 .
C12 H12B 0.9064 .
C12 H12C 0.8940 .
C13 C14 1.457(4) .
C14 H14A 0.9835 .
C14 H14B 0.8715 .
C14 H14C 0.9548 .
C15 C16 1.455(3) .
C16 H16A 0.8756 .
C16 H16B 0.9190 .
C16 H16C 0.8929 .

loop_
_geom_torsion_atom_site_label_1
_geom_torsion_atom_site_label_2
_geom_torsion_atom_site_label_3
_geom_torsion_atom_site_label_4
_geom_torsion
N2 Ru1 N1 C11 77.0(9)
N3 Ru1 N1 C11 161.3(9)
C1 Ru1 N1 C11 -27.2(9)
C2 Ru1 N1 C11 -12.3(9)
C5 Ru1 N1 C11 -65.6(9)
C3 Ru1 N1 C11 -85.2(9)
C4 Ru1 N1 C11 -96.4(9)
N1 Ru1 N2 C13 0(3)
N3 Ru1 N2 C13 -93(3)
C1 Ru1 N2 C13 101(3)
C2 Ru1 N2 C13 140(3)
C5 Ru1 N2 C13 85(3)
C3 Ru1 N2 C13 171(3)
C4 Ru1 N2 C13 163(3)
N2 Ru1 N3 C15 -67.6(12)
N1 Ru1 N3 C15 -150.3(12)
C1 Ru1 N3 C15 58.7(13)
C2 Ru1 N3 C15 24.6(12)
C5 Ru1 N3 C15 113.9(12)
C3 Ru1 N3 C15 51.3(12)
C4 Ru1 N3 C15 90.9(12)
N2 Ru1 C1 C2 78.82(14)
N1 Ru1 C1 C2 165.01(13)
N3 Ru1 C1 C2 -44.8(3)
C5 Ru1 C1 C2 -116.82(19)
C3 Ru1 C1 C2 -36.80(13)
C4 Ru1 C1 C2 -80.04(14)
N2 Ru1 C1 C5 -164.36(13)
N1 Ru1 C1 C5 -78.17(14)
N3 Ru1 C1 C5 72.0(3)
C2 Ru1 C1 C5 116.82(19)
C3 Ru1 C1 C5 80.02(14)
C4 Ru1 C1 C5 36.77(13)
N2 Ru1 C1 C6 -43.7(2)
N1 Ru1 C1 C6 42.4(2)
N3 Ru1 C1 C6 -167.4(2)
C2 Ru1 C1 C6 -122.6(3)
C5 Ru1 C1 C6 120.6(3)
C3 Ru1 C1 C6 -159.4(2)
C4 Ru1 C1 C6 157.4(2)
C5 C1 C2 C3 -1.3(3)
C6 C1 C2 C3 -173.6(2)
Ru1 C1 C2 C3 60.67(16)
C5 C1 C2 C7 178.5(2)
C6 C1 C2 C7 6.1(4)
Ru1 C1 C2 C7 -119.6(2)
C5 C1 C2 Ru1 -61.92(16)
C6 C1 C2 Ru1 125.8(2)
N2 Ru1 C2 C3 132.73(14)
N1 Ru1 C2 C3 -142.30(14)
N3 Ru1 C2 C3 45.63(17)
C1 Ru1 C2 C3 -119.0(2)
C5 Ru1 C2 C3 -80.49(14)
C4 Ru1 C2 C3 -37.81(13)
N2 Ru1 C2 C1 -108.27(14)
N1 Ru1 C2 C1 -23.3(2)
N3 Ru1 C2 C1 164.63(13)
C5 Ru1 C2 C1 38.51(13)
C3 Ru1 C2 C1 119.0(2)
C4 Ru1 C2 C1 81.19(14)
N2 Ru1 C2 C7 10.9(2)
N1 Ru1 C2 C7 95.9(2)
N3 Ru1 C2 C7 -76.2(2)
C1 Ru1 C2 C7 119.2(3)
C5 Ru1 C2 C7 157.7(2)
C3 Ru1 C2 C7 -121.8(3)
C4 Ru1 C2 C7 -159.6(2)
C1 C2 C3 C4 0.9(3)
C7 C2 C3 C4 -178.8(2)
Ru1 C2 C3 C4 60.97(16)
C1 C2 C3 C8 175.9(2)
C7 C2 C3 C8 -3.8(4)
Ru1 C2 C3 C8 -124.1(2)
C1 C2 C3 Ru1 -60.03(16)
C7 C2 C3 Ru1 120.3(2)
N2 Ru1 C3 C2 -57.03(16)
N1 Ru1 C3 C2 102.5(2)
N3 Ru1 C3 C2 -144.95(14)
C1 Ru1 C3 C2 37.47(14)
C5 Ru1 C3 C2 80.94(14)
C4 Ru1 C3 C2 118.30(19)
N2 Ru1 C3 C4 -175.33(12)
N1 Ru1 C3 C4 -15.8(3)
N3 Ru1 C3 C4 96.75(14)
C1 Ru1 C3 C4 -80.83(14)
C2 Ru1 C3 C4 -118.30(19)
C5 Ru1 C3 C4 -37.36(13)
N2 Ru1 C3 C8 65.9(2)
N1 Ru1 C3 C8 -134.5(2)
N3 Ru1 C3 C8 -22.0(2)
C1 Ru1 C3 C8 160.4(2)
C2 Ru1 C3 C8 123.0(3)
C5 Ru1 C3 C8 -156.1(2)
C4 Ru1 C3 C8 -118.7(3)
C2 C3 C4 C5 -0.3(3)
C8 C3 C4 C5 -175.4(2)
Ru1 C3 C4 C5 60.60(16)
C2 C3 C4 C9 174.2(2)
C8 C3 C4 C9 -1.0(4)
Ru1 C3 C4 C9 -125.0(2)
C2 C3 C4 Ru1 -60.86(16)
C8 C3 C4 Ru1 124.0(2)
N2 Ru1 C4 C5 -107.0(2)
N1 Ru1 C4 C5 54.91(16)
N3 Ru1 C4 C5 152.62(14)
C1 Ru1 C4 C5 -37.47(14)
C2 Ru1 C4 C5 -80.84(15)
C3 Ru1 C4 C5 -118.04(19)
N2 Ru1 C4 C3 11.0(3)
N1 Ru1 C4 C3 172.96(13)
N3 Ru1 C4 C3 -89.33(14)
C1 Ru1 C4 C3 80.57(14)
C2 Ru1 C4 C3 37.20(13)
C5 Ru1 C4 C3 118.04(19)
N2 Ru1 C4 C9 130.1(2)
N1 Ru1 C4 C9 -68.0(2)
N3 Ru1 C4 C9 29.7(2)
C1 Ru1 C4 C9 -160.4(2)
C2 Ru1 C4 C9 156.3(2)
C5 Ru1 C4 C9 -122.9(3)
C3 Ru1 C4 C9 119.1(3)
C3 C4 C5 C1 -0.5(3)
C9 C4 C5 C1 -174.8(2)
Ru1 C4 C5 C1 59.98(16)
C3 C4 C5 C10 178.7(2)
C9 C4 C5 C10 4.5(4)
Ru1 C4 C5 C10 -120.8(2)
C3 C4 C5 Ru1 -60.50(16)
C9 C4 C5 Ru1 125.3(2)
C2 C1 C5 C4 1.1(3)
C6 C1 C5 C4 173.6(2)
Ru1 C1 C5 C4 -60.81(16)
C2 C1 C5 C10 -178.1(2)
C6 C1 C5 C10 -5.7(4)
Ru1 C1 C5 C10 120.0(2)
C2 C1 C5 Ru1 61.90(16)
C6 C1 C5 Ru1 -125.6(2)
N2 Ru1 C5 C4 144.33(15)
N1 Ru1 C5 C4 -133.60(14)
N3 Ru1 C5 C4 -38.12(18)
C1 Ru1 C5 C4 119.0(2)
C2 Ru1 C5 C4 80.60(15)
C3 Ru1 C5 C4 37.94(14)
N2 Ru1 C5 C1 25.3(2)
N1 Ru1 C5 C1 107.35(14)
N3 Ru1 C5 C1 -157.17(13)
C2 Ru1 C5 C1 -38.45(13)
C3 Ru1 C5 C1 -81.11(14)
C4 Ru1 C5 C1 -119.0(2)
N2 Ru1 C5 C10 -93.7(2)
N1 Ru1 C5 C10 -11.6(2)
N3 Ru1 C5 C10 83.9(2)
C1 Ru1 C5 C10 -119.0(3)
C2 Ru1 C5 C10 -157.4(2)
C3 Ru1 C5 C10 159.9(2)
C4 Ru1 C5 C10 122.0(3)
Ru1 N1 C11 C12 -5(9)
Ru1 N2 C13 C14 -32(36)
Ru1 N3 C15 C16 2(9)
